data_2014964
loop_
_publ_author_name
'Harrison, William T. A.'

_publ_section_title
;
 Thallium(III) selenite, Tl~2~(SeO~3~)~3~
;
_journal_issue 7
_journal_name_full 'Acta Crystallographica Section C'
_journal_page_first i76
_journal_page_last i78
_journal_paper_doi 10.1107/S0108270105018111
_journal_volume 61
_journal_year 2005
_chemical_formula_iupac 'Tl2 (Se O3)3'
_chemical_formula_moiety 'O9 Se3 Tl2'
_chemical_formula_structural 'Tl2 , 3(Se O3)'
_chemical_formula_sum 'O9 Se3 Tl2'
_chemical_formula_weight 789.62
_chemical_name_common 'thallium(III) selenite'
_chemical_name_systematic
;
dithallium(III) triselenium(IV) oxide
;
_space_group_IT_number 14
_symmetry_cell_setting monoclinic
_symmetry_space_group_name_Hall '-P 2yn'
_symmetry_space_group_name_H-M 'P 1 21/n 1'
_atom_sites_solution_primary direct
_atom_sites_solution_secondary difmap
_audit_creation_method SHELXL97
_cell_angle_alpha 90.00
_cell_angle_beta 96.549(6)
_cell_angle_gamma 90.00
_cell_formula_units_Z 4
_cell_length_a 4.5666(3)
_cell_length_b 11.2194(10)
_cell_length_c 16.7595(13)
_cell_measurement_reflns_used 1734
_cell_measurement_temperature 120(2)
_cell_measurement_theta_max 27.48
_cell_measurement_theta_min 2.91
_cell_volume 853.06(12)
_computing_cell_refinement 'HKL SCALEPACK (Otwinowski & Minor 1997)'
_computing_data_collection 'COLLECT (Nonius, 1998)'
_computing_data_reduction 'HKL DENZO (Otwinowski & Minor 1997) and SCALEPACK'
_computing_molecular_graphics 'ORTEP-3 (Farrugia, 1997) and ATOMS (Dowty, 2000)'
_computing_publication_material SHELXL97
_computing_structure_refinement 'SHELXL97 (Sheldrick, 1997)'
_computing_structure_solution 'SHELXS97 (Sheldrick, 1997)'
_diffrn_ambient_temperature 120(2)
_diffrn_measured_fraction_theta_full 0.995
_diffrn_measured_fraction_theta_max 0.995
_diffrn_measurement_device_type 'Nonius KappaCCD area-detector'
_diffrn_measurement_method '\w and \f'
_diffrn_radiation_monochromator graphite
_diffrn_radiation_source 'fine-focus sealed tube'
_diffrn_radiation_type MoK\a
_diffrn_radiation_wavelength 0.71073
_diffrn_reflns_av_R_equivalents 0.0594
_diffrn_reflns_av_sigmaI/netI 0.0497
_diffrn_reflns_limit_h_max 5
_diffrn_reflns_limit_h_min -5
_diffrn_reflns_limit_k_max 14
_diffrn_reflns_limit_k_min -14
_diffrn_reflns_limit_l_max 21
_diffrn_reflns_limit_l_min -21
_diffrn_reflns_number 10219
_diffrn_reflns_theta_full 27.53
_diffrn_reflns_theta_max 27.53
_diffrn_reflns_theta_min 3.05
_diffrn_standards_decay_% 0
_diffrn_standards_number 0
_exptl_absorpt_coefficient_mu 50.558
_exptl_absorpt_correction_T_max 0.632
_exptl_absorpt_correction_T_min 0.053
_exptl_absorpt_correction_type multi-scan
_exptl_absorpt_process_details '(SADABS; Bruker, 2003)'
_exptl_crystal_colour colourless
_exptl_crystal_density_diffrn 6.148
_exptl_crystal_density_method 'not measured'
_exptl_crystal_description shard
_exptl_crystal_F_000 1344
_exptl_crystal_size_max 0.13
_exptl_crystal_size_mid 0.05
_exptl_crystal_size_min 0.01
_refine_diff_density_max 2.534
_refine_diff_density_min -3.223
_refine_ls_extinction_method none
_refine_ls_goodness_of_fit_ref 1.077
_refine_ls_matrix_type full
_refine_ls_number_parameters 127
_refine_ls_number_reflns 1948
_refine_ls_number_restraints 0
_refine_ls_restrained_S_all 1.077
_refine_ls_R_factor_all 0.0531
_refine_ls_R_factor_gt 0.0442
_refine_ls_shift/su_max 0.002
_refine_ls_shift/su_mean 0.000
_refine_ls_structure_factor_coef Fsqd
_refine_ls_weighting_details 'calc w = 1/[\s^2^(Fo^2^)+(0.0696P)^2^+26.3163P] where P=(Fo^2^+2Fc^2^)/3'
_refine_ls_weighting_scheme calc
_refine_ls_wR_factor_gt 0.1152
_refine_ls_wR_factor_ref 0.1212
_reflns_number_gt 1690
_reflns_number_total 1948
_reflns_threshold_expression I>2\s(I)
_cod_data_source_file bc1073.cif
_cod_data_source_block I
_cod_original_sg_symbol_H-M 'P 21/n'
_cod_database_code 2014964
_cod_database_fobs_code 2014964

loop_
_symmetry_equiv_pos_as_xyz
'x, y, z'
'-x+1/2, y+1/2, -z+1/2'
'-x, -y, -z'
'x-1/2, -y-1/2, z-1/2'

loop_
_atom_site_label
_atom_site_fract_x
_atom_site_fract_y
_atom_site_fract_z
_atom_site_U_iso_or_equiv
_atom_site_adp_type
_atom_site_calc_flag
_atom_site_refinement_flags
_atom_site_occupancy
_atom_site_disorder_assembly
_atom_site_disorder_group
_atom_site_type_symbol
Tl1 0.32538(11) 0.43917(4) 0.20541(3) 0.01094(19) Uani d . 1 . . Tl
Tl2 0.76747(11) 0.64964(4) 0.37514(3) 0.01019(18) Uani d . 1 . . Tl
Se1 0.2205(3) 0.44351(11) 0.41081(9) 0.0105(3) Uani d . 1 . . Se
Se2 0.8131(3) 0.67867(12) 0.18924(9) 0.0106(3) Uani d . 1 . . Se
Se3 0.7198(3) 0.89568(12) 0.45399(8) 0.0102(3) Uani d . 1 . . Se
O1 0.297(2) 0.5895(9) 0.3902(7) 0.016(2) Uani d . 1 . . O
O2 0.217(3) 0.3759(10) 0.3183(6) 0.018(2) Uani d . 1 . . O
O3 -0.145(2) 0.4663(9) 0.4177(7) 0.017(2) Uani d . 1 . . O
O4 0.940(2) 0.7586(9) 0.2755(6) 0.017(2) Uani d . 1 . . O
O5 0.677(2) 0.5697(8) 0.2484(6) 0.012(2) Uani d . 1 . . O
O6 1.099(2) 0.6081(9) 0.1597(6) 0.013(2) Uani d . 1 . . O
O7 0.892(2) 0.7637(9) 0.4808(7) 0.019(2) Uani d . 1 . . O
O8 0.974(2) 0.9728(8) 0.4102(6) 0.014(2) Uani d . 1 . . O
O9 0.507(2) 0.8338(8) 0.3728(6) 0.012(2) Uani d . 1 . . O

loop_
_atom_site_aniso_label
_atom_site_aniso_U_11
_atom_site_aniso_U_22
_atom_site_aniso_U_33
_atom_site_aniso_U_12
_atom_site_aniso_U_13
_atom_site_aniso_U_23
Tl1 0.0118(3) 0.0083(3) 0.0125(3) -0.00085(17) 0.0008(2) 0.00000(17)
Tl2 0.0112(3) 0.0080(3) 0.0115(3) -0.00027(18) 0.0015(2) -0.00023(17)
Se1 0.0114(7) 0.0085(6) 0.0117(7) 0.0005(5) 0.0021(5) 0.0009(5)
Se2 0.0113(7) 0.0091(6) 0.0113(7) 0.0006(5) 0.0012(5) 0.0010(5)
Se3 0.0115(7) 0.0076(6) 0.0117(7) 0.0001(5) 0.0022(5) -0.0018(5)
O1 0.010(5) 0.013(5) 0.024(6) -0.005(4) 0.000(4) 0.002(4)
O2 0.032(7) 0.017(5) 0.010(5) -0.001(4) 0.015(5) 0.001(4)
O3 0.006(5) 0.017(5) 0.027(6) 0.002(4) 0.004(4) 0.010(4)
O4 0.022(6) 0.014(5) 0.014(6) -0.004(4) -0.004(4) -0.001(4)
O5 0.020(6) 0.010(5) 0.007(5) -0.005(4) 0.003(4) 0.002(4)
O6 0.013(5) 0.010(5) 0.015(5) 0.002(4) 0.000(4) -0.002(4)
O7 0.019(6) 0.013(5) 0.024(6) 0.005(4) 0.004(5) -0.001(4)
O8 0.016(5) 0.007(5) 0.020(6) -0.001(4) 0.006(4) -0.001(4)
O9 0.013(5) 0.009(4) 0.015(6) -0.007(4) -0.002(4) -0.004(4)

loop_
_atom_type_symbol
_atom_type_description
_atom_type_scat_dispersion_real
_atom_type_scat_dispersion_imag
_atom_type_scat_source
Tl Tl -2.8358 9.6688 'International Tables Vol C Tables 4.2.6.8 and 6.1.1.4'
Se Se -0.0929 2.2259 'International Tables Vol C Tables 4.2.6.8 and 6.1.1.4'
O O 0.0106 0.0060 'International Tables Vol C Tables 4.2.6.8 and 6.1.1.4'

loop_
_geom_angle_atom_site_label_1
_geom_angle_atom_site_label_2
_geom_angle_atom_site_label_3
_geom_angle_site_symmetry_1
_geom_angle_site_symmetry_3
_geom_angle
_geom_angle_publ_flag
O2 Tl1 O9 . 2_545 97.7(4) n
O2 Tl1 O5 . . 99.4(4) n
O9 Tl1 O5 2_545 . 162.8(4) n
O2 Tl1 O6 . 1_455 116.0(4) n
O9 Tl1 O6 2_545 1_455 89.5(3) n
O5 Tl1 O6 . 1_455 80.9(4) n
O2 Tl1 O8 . 2_645 166.3(4) n
O9 Tl1 O8 2_545 2_645 84.3(4) n
O5 Tl1 O8 . 2_645 79.7(4) n
O6 Tl1 O8 1_455 2_645 77.5(4) n
O2 Tl1 O4 . 2_645 74.6(4) n
O9 Tl1 O4 2_545 2_645 83.7(3) n
O5 Tl1 O4 . 2_645 103.1(4) n
O6 Tl1 O4 1_455 2_645 168.2(4) n
O8 Tl1 O4 2_645 2_645 92.2(4) n
O3 Tl2 O7 1_655 . 105.2(4) n
O3 Tl2 O4 1_655 . 132.4(4) n
O7 Tl2 O4 . . 101.4(4) n
O3 Tl2 O1 1_655 . 80.0(4) n
O7 Tl2 O1 . . 104.0(4) n
O4 Tl2 O1 . . 130.1(4) n
O3 Tl2 O5 1_655 . 86.7(4) n
O7 Tl2 O5 . . 166.0(4) n
O4 Tl2 O5 . . 64.7(3) n
O1 Tl2 O5 . . 85.1(4) n
O3 Tl2 O9 1_655 . 152.7(4) n
O7 Tl2 O9 . . 66.0(4) n
O4 Tl2 O9 . . 74.7(4) n
O1 Tl2 O9 . . 77.6(4) n
O5 Tl2 O9 . . 106.6(4) n
O3 Tl2 O1 1_655 1_655 64.9(3) n
O7 Tl2 O1 . 1_655 85.2(4) n
O4 Tl2 O1 . 1_655 78.9(4) n
O1 Tl2 O1 . 1_655 144.9(5) n
O5 Tl2 O1 . 1_655 93.4(4) n
O9 Tl2 O1 . 1_655 135.4(3) n
O3 Se1 O1 . . 95.4(5) n
O3 Se1 O2 . . 102.6(6) n
O1 Se1 O2 . . 102.7(5) n
O6 Se2 O5 . . 100.4(5) n
O6 Se2 O4 . . 107.3(5) n
O5 Se2 O4 . . 89.7(5) n
O8 Se3 O7 . . 103.9(5) n
O8 Se3 O9 . . 102.5(5) n
O7 Se3 O9 . . 93.4(5) n
Se1 O1 Tl2 . . 121.2(5) y
Se1 O1 Tl2 . 1_455 93.5(4) y
Tl2 O1 Tl2 . 1_455 144.9(5) y
Se1 O2 Tl1 . . 132.3(6) y
Se1 O3 Tl2 . 1_455 105.1(5) y
Se2 O4 Tl2 . . 102.8(5) y
Se2 O4 Tl1 . 2_655 132.4(6) y
Tl2 O4 Tl1 . 2_655 124.4(5) y
Se2 O5 Tl1 . . 124.8(5) y
Se2 O5 Tl2 . . 102.4(4) y
Tl1 O5 Tl2 . . 127.0(5) y
Se2 O6 Tl1 . 1_655 130.6(6) y
Se3 O7 Tl2 . . 102.8(5) y
Se3 O8 Tl1 . 2_655 130.8(5) y
Se3 O9 Tl1 . 2 122.3(5) y
Se3 O9 Tl2 . . 95.8(4) y
Tl1 O9 Tl2 2 . 140.8(5) y

loop_
_geom_bond_atom_site_label_1
_geom_bond_atom_site_label_2
_geom_bond_site_symmetry_2
_geom_bond_distance
_geom_bond_publ_flag
Tl1 O2 . 2.131(10) y
Tl1 O9 2_545 2.229(10) y
Tl1 O5 . 2.231(10) y
Tl1 O6 1_455 2.251(10) y
Tl1 O8 2_645 2.269(10) y
Tl1 O4 2_645 2.298(10) y
Tl2 O3 1_655 2.198(10) y
Tl2 O7 . 2.207(11) y
Tl2 O4 . 2.280(11) y
Tl2 O1 . 2.293(10) y
Tl2 O5 . 2.299(10) y
Tl2 O9 . 2.382(10) y
Tl2 O1 1_655 2.496(10) y
Se1 O3 . 1.706(10) y
Se1 O1 . 1.718(10) y
Se1 O2 . 1.724(11) y
Se2 O6 . 1.650(10) y
Se2 O5 . 1.734(10) y
Se2 O4 . 1.743(10) y
Se3 O8 . 1.681(10) y
Se3 O7 . 1.713(10) y
Se3 O9 . 1.725(10) y
O1 Tl2 1_455 2.496(10) ?
O3 Tl2 1_455 2.198(10) ?
O4 Tl1 2_655 2.298(10) ?
O6 Tl1 1_655 2.251(10) ?
O8 Tl1 2_655 2.269(10) ?
O9 Tl1 2 2.229(10) ?

loop_
_geom_torsion_atom_site_label_1
_geom_torsion_atom_site_label_2
_geom_torsion_atom_site_label_3
_geom_torsion_atom_site_label_4
_geom_torsion_site_symmetry_1
_geom_torsion_site_symmetry_4
_geom_torsion
O3 Tl2 Se2 O6 1_655 . -42.9(5)
O7 Tl2 Se2 O6 . . 99.4(5)
O4 Tl2 Se2 O6 . . 91.8(6)
O1 Tl2 Se2 O6 . . -129.3(5)
O5 Tl2 Se2 O6 . . -81.8(6)
O9 Tl2 Se2 O6 . . 154.0(5)
O1 Tl2 Se2 O6 1_655 . 18.5(4)
Se3 Tl2 Se2 O6 . . 127.1(4)
Se1 Tl2 Se2 O6 1_655 . -13.1(4)
O3 Tl2 Se2 O5 1_655 . 38.9(6)
O7 Tl2 Se2 O5 . . -178.8(6)
O4 Tl2 Se2 O5 . . 173.6(7)
O1 Tl2 Se2 O5 . . -47.5(6)
O9 Tl2 Se2 O5 . . -124.1(6)
O1 Tl2 Se2 O5 1_655 . 100.3(6)
Se3 Tl2 Se2 O5 . . -151.1(5)
Se1 Tl2 Se2 O5 1_655 . 68.7(5)
O3 Tl2 Se2 O4 1_655 . -134.7(6)
O7 Tl2 Se2 O4 . . 7.6(6)
O1 Tl2 Se2 O4 . . 138.9(6)
O5 Tl2 Se2 O4 . . -173.6(7)
O9 Tl2 Se2 O4 . . 62.3(6)
O1 Tl2 Se2 O4 1_655 . -73.3(6)
Se3 Tl2 Se2 O4 . . 35.3(5)
Se1 Tl2 Se2 O4 1_655 . -104.9(5)
O3 Tl2 Se3 O8 1_655 . 123.7(5)
O7 Tl2 Se3 O8 . . 98.8(7)
O4 Tl2 Se3 O8 . . -24.7(5)
O1 Tl2 Se3 O8 . . -154.5(5)
O5 Tl2 Se3 O8 . . -65.3(5)
O9 Tl2 Se3 O8 . . -97.3(6)
O1 Tl2 Se3 O8 1_655 . 51.2(5)
Se1 Tl2 Se3 O8 1_655 . 79.5(4)
Se2 Tl2 Se3 O8 . . -43.0(4)
O3 Tl2 Se3 O7 1_655 . 24.9(7)
O4 Tl2 Se3 O7 . . -123.6(6)
O1 Tl2 Se3 O7 . . 106.7(6)
O5 Tl2 Se3 O7 . . -164.1(7)
O9 Tl2 Se3 O7 . . 163.8(7)
O1 Tl2 Se3 O7 1_655 . -47.6(6)
Se1 Tl2 Se3 O7 1_655 . -19.3(6)
Se2 Tl2 Se3 O7 . . -141.8(5)
O3 Tl2 Se3 O9 1_655 . -138.9(6)
O7 Tl2 Se3 O9 . . -163.8(7)
O4 Tl2 Se3 O9 . . 72.6(5)
O1 Tl2 Se3 O9 . . -57.2(5)
O5 Tl2 Se3 O9 . . 32.1(6)
O1 Tl2 Se3 O9 1_655 . 148.5(5)
Se1 Tl2 Se3 O9 1_655 . 176.8(5)
Se2 Tl2 Se3 O9 . . 54.4(5)
O3 Se1 O1 Tl2 . . 177.6(7)
O2 Se1 O1 Tl2 . . -78.2(7)
Tl2 Se1 O1 Tl2 1_455 . -174.4(8)
O3 Se1 O1 Tl2 . 1_455 -8.0(5)
O2 Se1 O1 Tl2 . 1_455 96.2(5)
O3 Tl2 O1 Se1 1_655 . -8.4(6)
O7 Tl2 O1 Se1 . . -111.7(7)
O4 Tl2 O1 Se1 . . 129.9(6)
O5 Tl2 O1 Se1 . . 79.1(7)
O9 Tl2 O1 Se1 . . -172.7(7)
O1 Tl2 O1 Se1 1_655 . -9.8(15)
Se3 Tl2 O1 Se1 . . -144.1(6)
Se1 Tl2 O1 Se1 1_655 . -4.8(7)
Se2 Tl2 O1 Se1 . . 102.4(6)
O3 Tl2 O1 Tl2 1_655 1_455 -178.6(10)
O7 Tl2 O1 Tl2 . 1_455 78.2(9)
O4 Tl2 O1 Tl2 . 1_455 -40.3(11)
O5 Tl2 O1 Tl2 . 1_455 -91.1(9)
O9 Tl2 O1 Tl2 . 1_455 17.1(8)
O1 Tl2 O1 Tl2 1_655 1_455 180.0
Se3 Tl2 O1 Tl2 . 1_455 45.8(9)
Se1 Tl2 O1 Tl2 1_655 1_455 -175.0(7)
Se2 Tl2 O1 Tl2 . 1_455 -67.8(9)
O3 Se1 O2 Tl1 . . 105.3(9)
O1 Se1 O2 Tl1 . . 6.8(10)
Tl2 Se1 O2 Tl1 1_455 . 61.3(9)
O9 Tl1 O2 Se1 2_545 . -145.9(8)
O5 Tl1 O2 Se1 . . 31.7(9)
O6 Tl1 O2 Se1 1_455 . -52.7(10)
O8 Tl1 O2 Se1 2_645 . 116.5(15)
O4 Tl1 O2 Se1 2_645 . 132.8(9)
O1 Se1 O3 Tl2 . 1_455 9.4(6)
O2 Se1 O3 Tl2 . 1_455 -94.9(6)
O6 Se2 O4 Tl2 . . -105.4(5)
O5 Se2 O4 Tl2 . . -4.5(5)
O6 Se2 O4 Tl1 . 2_655 81.2(8)
O5 Se2 O4 Tl1 . 2_655 -178.0(8)
Tl2 Se2 O4 Tl1 . 2_655 -173.5(11)
O3 Tl2 O4 Se2 1_655 . 62.6(7)
O7 Tl2 O4 Se2 . . -174.4(5)
O1 Tl2 O4 Se2 . . -54.9(7)
O5 Tl2 O4 Se2 . . 3.8(4)
O9 Tl2 O4 Se2 . . -113.4(5)
O1 Tl2 O4 Se2 1_655 . 102.9(5)
Se3 Tl2 O4 Se2 . . -146.9(5)
Se1 Tl2 O4 Se2 1_655 . 82.0(5)
O3 Tl2 O4 Tl1 1_655 2_655 -123.2(6)
O7 Tl2 O4 Tl1 . 2_655 -0.2(7)
O1 Tl2 O4 Tl1 . 2_655 119.3(6)
O5 Tl2 O4 Tl1 . 2_655 177.9(7)
O9 Tl2 O4 Tl1 . 2_655 60.7(5)
O1 Tl2 O4 Tl1 1_655 2_655 -83.0(6)
Se3 Tl2 O4 Tl1 . 2_655 27.3(5)
Se1 Tl2 O4 Tl1 1_655 2_655 -103.8(5)
Se2 Tl2 O4 Tl1 . 2_655 174.1(10)
O6 Se2 O5 Tl1 . . -93.5(7)
O4 Se2 O5 Tl1 . . 159.0(7)
Tl2 Se2 O5 Tl1 . . 154.5(9)
O6 Se2 O5 Tl2 . . 112.0(5)
O4 Se2 O5 Tl2 . . 4.5(5)
O2 Tl1 O5 Se2 . . -165.4(6)
O9 Tl1 O5 Se2 2_545 . 6.6(17)
O6 Tl1 O5 Se2 1_455 . -50.4(6)
O8 Tl1 O5 Se2 2_645 . 28.5(6)
O4 Tl1 O5 Se2 2_645 . 118.3(6)
O2 Tl1 O5 Tl2 . . -17.2(6)
O9 Tl1 O5 Tl2 2_545 . 154.8(9)
O6 Tl1 O5 Tl2 1_455 . 97.9(6)
O8 Tl1 O5 Tl2 2_645 . 176.7(6)
O4 Tl1 O5 Tl2 2_645 . -93.5(6)
O3 Tl2 O5 Se2 1_655 . -144.5(5)
O7 Tl2 O5 Se2 . . 3.7(19)
O4 Tl2 O5 Se2 . . -3.8(4)
O1 Tl2 O5 Se2 . . 135.2(5)
O9 Tl2 O5 Se2 . . 59.7(5)
O1 Tl2 O5 Se2 1_655 . -79.9(5)
Se3 Tl2 O5 Se2 . . 41.8(7)
Se1 Tl2 O5 Se2 1_655 . -112.5(4)
O3 Tl2 O5 Tl1 1_655 . 61.8(6)
O7 Tl2 O5 Tl1 . . -150.0(13)
O4 Tl2 O5 Tl1 . . -157.5(7)
O1 Tl2 O5 Tl1 . . -18.5(6)
O9 Tl2 O5 Tl1 . . -94.0(6)
O1 Tl2 O5 Tl1 1_655 . 126.4(6)
Se3 Tl2 O5 Tl1 . . -112.0(5)
Se1 Tl2 O5 Tl1 1_655 . 93.8(5)
Se2 Tl2 O5 Tl1 . . -153.7(9)
O5 Se2 O6 Tl1 . 1_655 -13.9(8)
O4 Se2 O6 Tl1 . 1_655 79.1(8)
Tl2 Se2 O6 Tl1 . 1_655 31.7(8)
O8 Se3 O7 Tl2 . . -91.4(5)
O9 Se3 O7 Tl2 . . 12.4(6)
O3 Tl2 O7 Se3 1_655 . -162.3(5)
O4 Tl2 O7 Se3 . . 57.6(6)
O1 Tl2 O7 Se3 . . -79.1(5)
O5 Tl2 O7 Se3 . . 50.6(18)
O9 Tl2 O7 Se3 . . -9.8(4)
O1 Tl2 O7 Se3 1_655 . 135.3(5)
Se1 Tl2 O7 Se3 1_655 . 165.4(4)
Se2 Tl2 O7 Se3 . . 53.4(7)
O7 Se3 O8 Tl1 . 2_655 66.3(8)
O9 Se3 O8 Tl1 . 2_655 -30.5(8)
Tl2 Se3 O8 Tl1 . 2_655 21.0(7)
O8 Se3 O9 Tl1 . 2 -76.8(7)
O7 Se3 O9 Tl1 . 2 178.1(6)
Tl2 Se3 O9 Tl1 . 2 -170.6(8)
O8 Se3 O9 Tl2 . . 93.8(5)
O7 Se3 O9 Tl2 . . -11.2(5)
O3 Tl2 O9 Se3 1_655 . 85.7(9)
O7 Tl2 O9 Se3 . . 9.5(4)
O4 Tl2 O9 Se3 . . -100.7(5)
O1 Tl2 O9 Se3 . . 121.2(5)
O5 Tl2 O9 Se3 . . -157.8(4)
O1 Tl2 O9 Se3 1_655 . -44.9(7)
Se1 Tl2 O9 Se3 1_655 . -9.3(13)
Se2 Tl2 O9 Se3 . . -130.3(4)
O3 Tl2 O9 Tl1 1_655 2 -106.9(10)
O7 Tl2 O9 Tl1 . 2 177.0(9)
O4 Tl2 O9 Tl1 . 2 66.7(7)
O1 Tl2 O9 Tl1 . 2 -71.4(8)
O5 Tl2 O9 Tl1 . 2 9.6(8)
O1 Tl2 O9 Tl1 1_655 2 122.5(7)
Se3 Tl2 O9 Tl1 . 2 167.4(11)
Se1 Tl2 O9 Tl1 1_655 2 158.1(4)
Se2 Tl2 O9 Tl1 . 2 37.1(7)
